data_1557401
loop_
_publ_author_name
'Yuan, K.'
'Kahan, R. J.'
'Si, C.'
'Williams, A.'
'Kirschner, S.'
'Uzelac, M.'
'Zysman-Colman, E.'
'Ingleson, M. J.'

_publ_section_title
;
 The synthesis of brominated-boron-doped PAHs by alkyne 1,1-bromoboration:
 mechanistic and functionalisation studies
;
_journal_issue 12
_journal_name_full 'Chemical Science'
_journal_page_first 3258
_journal_page_last 3267
_journal_paper_doi 10.1039/C9SC05404A
_journal_volume 11
_journal_year 2020
_chemical_formula_moiety 'C14 H10 B Br3'
_chemical_formula_sum 'C14 H10 B Br3'
_chemical_formula_weight 428.76
_space_group_crystal_system monoclinic
_space_group_IT_number 14
_space_group_name_Hall '-P 2yn'
_space_group_name_H-M_alt 'P 1 21/n 1'
_atom_sites_solution_hydrogens geom
_atom_sites_solution_primary direct
_audit_creation_date 2019-10-21
_audit_creation_method
;
Olex2 1.2
(compiled 2018.05.29 svn.r3508 for OlexSys, GUI svn.r5506)
;
_audit_update_record
;
2019-10-25 deposited with the CCDC.	2020-02-26 downloaded from the CCDC.
;
_cell_angle_alpha 90
_cell_angle_beta 100.580(2)
_cell_angle_gamma 90
_cell_formula_units_Z 4
_cell_length_a 13.2781(3)
_cell_length_b 5.93600(10)
_cell_length_c 18.4485(4)
_cell_measurement_reflns_used 14704
_cell_measurement_temperature 170(2)
_cell_measurement_theta_max 31.9930
_cell_measurement_theta_min 3.7660
_cell_volume 1429.37(5)
_computing_cell_refinement 'CrysAlisPro 1.171.40.54a (Rigaku OD, 2019)'
_computing_data_collection 'CrysAlisPro 1.171.40.54a (Rigaku OD, 2019)'
_computing_data_reduction 'CrysAlisPro 1.171.40.54a (Rigaku OD, 2019)'
_computing_molecular_graphics 'Olex2 (Dolomanov et al., 2009)'
_computing_publication_material 'Olex2 (Dolomanov et al., 2009)'
_computing_structure_refinement 'ShelXL (Sheldrick, 2015)'
_computing_structure_solution 'ShelXS-1997 (Sheldrick, 2008)'
_diffrn_ambient_temperature 170.0
_diffrn_detector 'CCD plate'
_diffrn_detector_area_resol_mean 8.0521
_diffrn_detector_type Eos
_diffrn_measured_fraction_theta_full 0.995
_diffrn_measured_fraction_theta_max 0.997
_diffrn_measurement_details
;
List of Runs (angles in degrees, time in seconds):

  # Type    Start    End  Width  t~exp~   \w     \q     \k     \f   Frames
#--------------------------------------------------------------------------
  1  \w      8.00  95.00   1.00   30.00    --   26.59  57.00  60.00   87
  2  \w    -16.00  70.00   1.00   30.00    --   26.59-105.00 155.00   86
  3  \w    -20.00  67.00   1.00   30.00    --   26.59 -99.00 -60.00   87
  4  \w    -42.00  45.00   1.00   30.00    --   26.59 -57.00-180.00   87
  5  \w    -20.00  67.00   1.00   30.00    --   26.59 -99.00  60.00   87
  6  \w    -46.00  64.00   1.00   30.00    --   26.59 -19.00-120.00  110
  7  \w    -93.00  -6.00   1.00   30.00    --  -24.72 -57.00 -90.00   87
  8  \w    -93.00  -6.00   1.00   30.00    --  -24.72 -57.00  90.00   87
  9  \w    -93.00  -6.00   1.00   30.00    --  -24.72 -57.00-180.00   87
 10  \w    -42.00  45.00   1.00   30.00    --   26.59 -57.00  60.00   87
 11  \w      8.00  95.00   1.00   30.00    --   26.59  57.00 -30.00   87
 12  \w    -95.00  -2.00   1.00   30.00    --  -24.72 -37.00 -90.00   93
 13  \w    -93.00  -6.00   1.00   30.00    --  -24.72 -57.00 150.00   87
 14  \w     39.00  85.00   1.00   30.00    --   26.59 178.00 120.00   46
;
_diffrn_measurement_device 'four-circle diffractometer'
_diffrn_measurement_device_type 'Xcalibur, Eos'
_diffrn_measurement_method '\w scans'
_diffrn_orient_matrix_type 'CrysAlisPro convention (1999,Acta A55,543-557)'
_diffrn_orient_matrix_UB_11 0.0339801000
_diffrn_orient_matrix_UB_12 0.0119060000
_diffrn_orient_matrix_UB_13 0.0342431000
_diffrn_orient_matrix_UB_21 -0.0405765000
_diffrn_orient_matrix_UB_22 0.0436545000
_diffrn_orient_matrix_UB_23 0.0160108000
_diffrn_orient_matrix_UB_31 -0.0123374000
_diffrn_orient_matrix_UB_32 -0.1106072000
_diffrn_orient_matrix_UB_33 0.0100204000
_diffrn_radiation_monochromator graphite
_diffrn_radiation_probe x-ray
_diffrn_radiation_type MoK\a
_diffrn_radiation_wavelength 0.71073
_diffrn_reflns_av_R_equivalents 0.0595
_diffrn_reflns_av_unetI/netI 0.0316
_diffrn_reflns_Laue_measured_fraction_full 0.995
_diffrn_reflns_Laue_measured_fraction_max 0.997
_diffrn_reflns_limit_h_max 18
_diffrn_reflns_limit_h_min -18
_diffrn_reflns_limit_k_max 8
_diffrn_reflns_limit_k_min -8
_diffrn_reflns_limit_l_max 26
_diffrn_reflns_limit_l_min -26
_diffrn_reflns_number 41168
_diffrn_reflns_point_group_measured_fraction_full 0.995
_diffrn_reflns_point_group_measured_fraction_max 0.997
_diffrn_reflns_theta_full 25.242
_diffrn_reflns_theta_max 30.507
_diffrn_reflns_theta_min 3.444
_diffrn_source 'fine-focus sealed X-ray tube'
_diffrn_source_type 'Enhance (Mo) X-ray Source'
_exptl_absorpt_coefficient_mu 8.444
_exptl_absorpt_correction_T_max 0.427
_exptl_absorpt_correction_T_min 0.098
_exptl_absorpt_correction_type multi-scan
_exptl_absorpt_process_details
;
CrysAlisPro 1.171.40.54a (Rigaku Oxford Diffraction, 2019)
Analytical numeric absorption correction using a multifaceted crystal
			model based on expressions derived by R.C. Clark & J.S. Reid.
(Clark, R. C. & Reid, J. S. (1995). Acta Cryst. A51, 887-897)
Empirical absorption correction using spherical harmonics,
 implemented in SCALE3 ABSPACK scaling algorithm.
;
_exptl_crystal_colour colourless
_exptl_crystal_colour_primary colourless
_exptl_crystal_density_diffrn 1.992
_exptl_crystal_description block
_exptl_crystal_F_000 816
_exptl_crystal_size_max 0.538
_exptl_crystal_size_mid 0.157
_exptl_crystal_size_min 0.122
_refine_diff_density_max 0.633
_refine_diff_density_min -1.129
_refine_diff_density_rms 0.153
_refine_ls_extinction_method none
_refine_ls_goodness_of_fit_ref 1.130
_refine_ls_hydrogen_treatment constr
_refine_ls_matrix_type full
_refine_ls_number_parameters 163
_refine_ls_number_reflns 4355
_refine_ls_number_restraints 0
_refine_ls_restrained_S_all 1.130
_refine_ls_R_factor_all 0.0453
_refine_ls_R_factor_gt 0.0309
_refine_ls_shift/su_max 0.002
_refine_ls_shift/su_mean 0.000
_refine_ls_structure_factor_coef Fsqd
_refine_ls_weighting_details 'w=1/[\s^2^(Fo^2^)+(0.0318P)^2^+0.2430P] where P=(Fo^2^+2Fc^2^)/3'
_refine_ls_weighting_scheme calc
_refine_ls_wR_factor_gt 0.0661
_refine_ls_wR_factor_ref 0.0706
_reflns_Friedel_coverage 0.000
_reflns_number_gt 3527
_reflns_number_total 4355
_reflns_threshold_expression 'I > 2\s(I)'
_cod_data_source_file c9sc05404a2.cif
_cod_data_source_block mi19002_reint_refinalized
_cod_depositor_comments
;Adding full bibliography for 1557396--1557406.cif.

 Adding full bibliography for 1557396--1557406.cif.
;
_cod_database_code 1557401
_shelx_shelxl_version_number 2018/3
_chemical_oxdiff_formula 'C14 H10 B Br3'
_chemical_oxdiff_usercomment '@ 170 K KY124'
_shelx_space_group_comment
;
The symmetry employed for this shelxl refinement is uniquely defined
by the following loop, which should always be used as a source of
symmetry information in preference to the above space-group names.
They are only intended as comments.
;
_reflns_odcompleteness_completeness 99.81
_reflns_odcompleteness_iscentric 1
_reflns_odcompleteness_theta 30.44
_olex2_refinement_description
;
1. Fixed Uiso
 At 1.2 times of:
  All C(H) groups
2.a Aromatic/amide H refined with riding coordinates:
 C009(H009), C00A(H00A), C00B(H00B), C00C(H00C), C00D(H00D), C00E(H00E),
 C00F(H00F), C00G(H00G), C00H(H00H), C00I(H00I)
;
_olex2_submission_original_sample_id KY124
_olex2_submission_special_instructions 'No special instructions were received'
_oxdiff_exptl_absorpt_empirical_details
;
Empirical correction (ABSPACK) includes:
- Absorption correction using spherical harmonics
- Frame scaling
;
_oxdiff_exptl_absorpt_empirical_full_max 1.523
_oxdiff_exptl_absorpt_empirical_full_min 0.703

loop_
_space_group_symop_operation_xyz
'x, y, z'
'-x+1/2, y+1/2, -z+1/2'
'-x, -y, -z'
'x-1/2, -y-1/2, z-1/2'

loop_
_atom_site_label
_atom_site_type_symbol
_atom_site_fract_x
_atom_site_fract_y
_atom_site_fract_z
_atom_site_U_iso_or_equiv
_atom_site_adp_type
_atom_site_occupancy
_atom_site_site_symmetry_order
_atom_site_calc_flag
_atom_site_refinement_flags_posn
_atom_site_refinement_flags_adp
_atom_site_refinement_flags_occupancy
_atom_site_disorder_assembly
_atom_site_disorder_group
Br01 Br 0.29577(2) 0.20189(4) 0.69581(2) 0.02436(7) Uani 1 1 d . . . . .
Br02 Br 0.34961(2) 0.41433(5) 0.49687(2) 0.02833(8) Uani 1 1 d . . . . .
Br03 Br 0.19536(2) 0.69499(5) 0.58191(2) 0.03282(8) Uani 1 1 d . . . . .
C004 C 0.41044(16) 0.5595(4) 0.65509(12) 0.0172(4) Uani 1 1 d . . . . .
C005 C 0.40488(16) 0.4195(4) 0.71091(12) 0.0169(4) Uani 1 1 d . . . . .
B006 B 0.3245(2) 0.5516(5) 0.58514(14) 0.0187(5) Uani 1 1 d . . . . .
C007 C 0.46935(16) 0.4019(4) 0.78485(12) 0.0179(4) Uani 1 1 d . . . . .
C008 C 0.49837(17) 0.7145(4) 0.65392(12) 0.0172(4) Uani 1 1 d . . . . .
C009 C 0.53382(19) 0.5690(5) 0.90335(14) 0.0283(6) Uani 1 1 d . . . . .
H009 H 0.537042 0.692927 0.936291 0.034 Uiso 1 1 calc R . . . .
C00A C 0.6610(2) 1.0105(5) 0.64562(15) 0.0290(6) Uani 1 1 d . . . . .
H00A H 0.715794 1.111708 0.643464 0.035 Uiso 1 1 calc R . . . .
C00B C 0.67825(18) 0.8123(5) 0.68597(14) 0.0269(6) Uani 1 1 d . . . . .
H00B H 0.745358 0.776917 0.711197 0.032 Uiso 1 1 calc R . . . .
C00C C 0.47514(18) 0.5846(4) 0.83301(13) 0.0218(5) Uani 1 1 d . . . . .
H00C H 0.438967 0.719614 0.817693 0.026 Uiso 1 1 calc R . . . .
C00D C 0.48251(18) 0.9140(4) 0.61238(13) 0.0210(5) Uani 1 1 d . . . . .
H00D H 0.415726 0.949658 0.586610 0.025 Uiso 1 1 calc R . . . .
C00E C 0.5823(2) 0.1925(5) 0.87795(15) 0.0295(6) Uani 1 1 d . . . . .
H00E H 0.619800 0.059092 0.893208 0.035 Uiso 1 1 calc R . . . .
C00F C 0.59775(17) 0.6653(4) 0.68963(13) 0.0218(5) Uani 1 1 d . . . . .
H00F H 0.610729 0.529259 0.716891 0.026 Uiso 1 1 calc R . . . .
C00G C 0.5629(2) 1.0590(4) 0.60853(15) 0.0277(6) Uani 1 1 d . . . . .
H00G H 0.550692 1.193090 0.580179 0.033 Uiso 1 1 calc R . . . .
C00H C 0.52280(19) 0.2054(4) 0.80842(14) 0.0242(5) Uani 1 1 d . . . . .
H00H H 0.518233 0.079092 0.776338 0.029 Uiso 1 1 calc R . . . .
C00I C 0.5873(2) 0.3749(5) 0.92557(15) 0.0327(6) Uani 1 1 d . . . . .
H00I H 0.627801 0.365748 0.973614 0.039 Uiso 1 1 calc R . . . .

loop_
_atom_site_aniso_label
_atom_site_aniso_U_11
_atom_site_aniso_U_22
_atom_site_aniso_U_33
_atom_site_aniso_U_23
_atom_site_aniso_U_13
_atom_site_aniso_U_12
Br01 0.02180(12) 0.02457(13) 0.02688(13) -0.00223(10) 0.00495(9) -0.00848(10)
Br02 0.02820(13) 0.03826(16) 0.01832(12) -0.00840(11) 0.00374(9) -0.00010(11)
Br03 0.02128(13) 0.04591(18) 0.02870(14) -0.00477(12) -0.00215(10) 0.01214(11)
C004 0.0154(9) 0.0184(11) 0.0176(11) -0.0025(9) 0.0026(8) 0.0008(9)
C005 0.0148(9) 0.0167(10) 0.0189(11) -0.0027(9) 0.0024(8) -0.0029(8)
B006 0.0187(11) 0.0198(13) 0.0174(12) -0.0002(10) 0.0024(9) -0.0007(10)
C007 0.0160(10) 0.0215(11) 0.0160(10) 0.0032(9) 0.0028(8) -0.0030(9)
C008 0.0189(10) 0.0178(11) 0.0157(10) -0.0021(9) 0.0055(8) -0.0002(9)
C009 0.0280(12) 0.0363(15) 0.0195(12) -0.0059(11) 0.0015(10) -0.0046(11)
C00A 0.0279(13) 0.0288(13) 0.0328(14) -0.0057(11) 0.0125(11) -0.0134(11)
C00B 0.0164(11) 0.0374(15) 0.0265(13) -0.0025(11) 0.0033(9) -0.0049(10)
C00C 0.0195(11) 0.0245(12) 0.0214(11) -0.0005(10) 0.0038(9) -0.0018(10)
C00D 0.0238(11) 0.0184(11) 0.0211(11) 0.0015(9) 0.0049(9) 0.0002(9)
C00E 0.0247(12) 0.0325(15) 0.0293(14) 0.0100(12) -0.0004(10) 0.0018(11)
C00F 0.0179(11) 0.0262(13) 0.0212(12) 0.0021(10) 0.0035(9) 0.0009(9)
C00G 0.0348(14) 0.0202(12) 0.0308(14) 0.0015(10) 0.0128(11) -0.0019(10)
C00H 0.0246(12) 0.0225(12) 0.0256(13) 0.0013(10) 0.0048(10) 0.0003(10)
C00I 0.0273(13) 0.0486(17) 0.0196(13) 0.0060(12) -0.0030(10) -0.0037(13)

loop_
_atom_type_symbol
_atom_type_description
_atom_type_scat_dispersion_real
_atom_type_scat_dispersion_imag
_atom_type_scat_source
C C 0.0033 0.0016 'International Tables Vol C Tables 4.2.6.8 and 6.1.1.4'
H H 0.0000 0.0000 'International Tables Vol C Tables 4.2.6.8 and 6.1.1.4'
B B 0.0013 0.0007 'International Tables Vol C Tables 4.2.6.8 and 6.1.1.4'
Br Br -0.2901 2.4595 'International Tables Vol C Tables 4.2.6.8 and 6.1.1.4'

loop_
_exptl_crystal_face_index_h
_exptl_crystal_face_index_k
_exptl_crystal_face_index_l
_exptl_crystal_face_perp_dist
3 0 2 0.0462
-3 0 -2 0.0760
-3 -1 0 0.1715
-2 2 -3 0.2080
1 0 -3 0.0810
-1 -3 1 0.2506
-1 3 3 0.2527
2 2 -3 0.2478
-1 0 1 0.0691
0 0 1 0.0612
3 0 -2 0.0586

loop_
_geom_angle_atom_site_label_1
_geom_angle_atom_site_label_2
_geom_angle_atom_site_label_3
_geom_angle
_geom_angle_site_symmetry_1
_geom_angle_site_symmetry_3
_geom_angle_publ_flag
C005 C004 B006 118.9(2) . . ?
C005 C004 C008 123.4(2) . . ?
C008 C004 B006 117.59(19) . . ?
C004 C005 Br01 116.95(17) . . ?
C004 C005 C007 130.7(2) . . ?
C007 C005 Br01 112.35(16) . . ?
Br02 B006 Br03 117.52(14) . . ?
C004 B006 Br02 120.31(17) . . ?
C004 B006 Br03 122.02(17) . . ?
C00C C007 C005 119.2(2) . . ?
C00H C007 C005 121.6(2) . . ?
C00H C007 C00C 119.2(2) . . ?
C00D C008 C004 119.3(2) . . ?
C00F C008 C004 122.7(2) . . ?
C00F C008 C00D 117.9(2) . . ?
C00C C009 H009 119.8 . . ?
C00I C009 H009 119.8 . . ?
C00I C009 C00C 120.3(3) . . ?
C00B C00A H00A 120.4 . . ?
C00G C00A H00A 120.4 . . ?
C00G C00A C00B 119.2(2) . . ?
C00A C00B H00B 119.8 . . ?
C00A C00B C00F 120.3(2) . . ?
C00F C00B H00B 119.8 . . ?
C007 C00C H00C 120.0 . . ?
C009 C00C C007 119.9(2) . . ?
C009 C00C H00C 120.0 . . ?
C008 C00D H00D 119.6 . . ?
C00G C00D C008 120.9(2) . . ?
C00G C00D H00D 119.6 . . ?
C00H C00E H00E 120.1 . . ?
C00H C00E C00I 119.9(3) . . ?
C00I C00E H00E 120.1 . . ?
C008 C00F H00F 119.5 . . ?
C00B C00F C008 121.0(2) . . ?
C00B C00F H00F 119.5 . . ?
C00A C00G H00G 119.7 . . ?
C00D C00G C00A 120.6(2) . . ?
C00D C00G H00G 119.7 . . ?
C007 C00H H00H 119.7 . . ?
C00E C00H C007 120.6(2) . . ?
C00E C00H H00H 119.7 . . ?
C009 C00I C00E 120.2(2) . . ?
C009 C00I H00I 119.9 . . ?
C00E C00I H00I 119.9 . . ?

loop_
_geom_bond_atom_site_label_1
_geom_bond_atom_site_label_2
_geom_bond_distance
_geom_bond_site_symmetry_2
_geom_bond_publ_flag
Br01 C005 1.923(2) . ?
Br02 B006 1.904(3) . ?
Br03 B006 1.906(3) . ?
C004 C005 1.336(3) . ?
C004 B006 1.558(3) . ?
C004 C008 1.489(3) . ?
C005 C007 1.475(3) . ?
C007 C00C 1.395(3) . ?
C007 C00H 1.393(3) . ?
C008 C00D 1.405(3) . ?
C008 C00F 1.393(3) . ?
C009 H009 0.9500 . ?
C009 C00C 1.389(3) . ?
C009 C00I 1.376(4) . ?
C00A H00A 0.9500 . ?
C00A C00B 1.389(4) . ?
C00A C00G 1.386(4) . ?
C00B H00B 0.9500 . ?
C00B C00F 1.391(3) . ?
C00C H00C 0.9500 . ?
C00D H00D 0.9500 . ?
C00D C00G 1.383(3) . ?
C00E H00E 0.9500 . ?
C00E C00H 1.380(4) . ?
C00E C00I 1.388(4) . ?
C00F H00F 0.9500 . ?
C00G H00G 0.9500 . ?
C00H H00H 0.9500 . ?
C00I H00I 0.9500 . ?

loop_
_exptl_oxdiff_crystal_face_indexfrac_h
_exptl_oxdiff_crystal_face_indexfrac_k
_exptl_oxdiff_crystal_face_indexfrac_l
_exptl_oxdiff_crystal_face_x
_exptl_oxdiff_crystal_face_y
_exptl_oxdiff_crystal_face_z
2.9973 -0.0000 1.9938 0.1701 -0.0897 -0.0170
-2.9973 0.0000 -1.9938 -0.1701 0.0897 0.0170
-2.9978 -0.9990 0.0039 -0.1136 0.0781 0.1475
-1.9970 1.9981 -2.9948 -0.1466 0.1203 -0.2264
0.9987 -0.0001 -2.9965 -0.0687 -0.0885 -0.0423
-1.0011 -2.9971 1.0017 -0.0354 -0.0742 0.3539
-0.9965 2.9973 2.9943 0.1044 0.2192 -0.2892
1.9991 1.9979 -2.9990 -0.0110 -0.0419 -0.2757
-0.9989 0.0001 0.9995 0.0003 0.0565 0.0223
0.0001 0.0000 0.9985 0.0342 0.0160 0.0100
2.9968 -0.0002 -2.0001 0.0333 -0.1536 -0.0570
